data_9015739
loop_
_publ_author_name
'Seethanen, D.'
'Durif, A.'
'Averbuch-Pouchot, M. T.'

_publ_section_title
;
 Structure cristalline du trimetaphosphate mixte de zinc-potassium
 tetrahydrate:  K4 Zn (P3 O9)2 (H2 O)3
;
_journal_issue 1
_journal_name_full 'Acta Crystallographica, Section B'
_journal_page_first 14
_journal_page_last 17
_journal_paper_doi 10.1107/S0567740878002204
_journal_volume 34
_journal_year 1978
_chemical_formula_sum 'K4 O22 P6 Zn'
_space_group_IT_number 12
_symmetry_space_group_name_Hall '-C 2y'
_symmetry_space_group_name_H-M 'C 1 2/m 1'
_cell_angle_alpha 90
_cell_angle_beta 124.41
_cell_angle_gamma 90
_cell_length_a 12.444
_cell_length_b 10.978
_cell_length_c 9.624
_cell_formula_units_Z 2
_cell_volume 1084.677
_database_code_amcsd 0009621
_exptl_crystal_density_diffrn 2.326
_cod_duplicate_entry 1007018
_cod_original_formula_sum 'Zn K4 P6 O22'
_cod_database_code 9015739
_amcsd_formula_title 'H8 K4 O22 P6 Zn'

loop_
_space_group_symop_operation_xyz
x,y,z
1/2+x,1/2+y,z
x,-y,z
1/2+x,1/2-y,z
-x,y,-z
1/2-x,1/2+y,-z
-x,-y,-z
1/2-x,1/2-y,-z

loop_
_atom_site_label
_atom_site_fract_x
_atom_site_fract_y
_atom_site_fract_z
Zn1 0.00000 0.50000 0.50000
K1 0.17476 0.00000 0.44082
K2 0.00000 0.22364 0.00000
P1 0.25694 0.00000 0.09819
P2 0.34891 0.36524 0.21371
O1 0.15297 0.00000 0.12169
O2 0.39431 0.00000 0.24586
O3 0.47712 0.32147 0.26227
O4 0.27418 0.29506 0.26052
O5 0.24469 0.11214 -0.01576
O6 0.36668 0.50000 0.28719
O7 0.11654 0.36432 0.49168

loop_
_cod_related_entry_id
_cod_related_entry_database
_cod_related_entry_code
1 AMCSD 0009621
